data_4129583
loop_
_publ_author_name
'Hong, Benke'
'Li, Chao'
'Wang, Zhen'
'Chen, Jie'
'Li, Houhua'
'Lei, Xiaoguang'

_publ_section_title
;
 Enantioselective Total Synthesis of (-)-Incarviatone A.
;
_journal_issue 37
_journal_name_full 'Journal of the American Chemical Society'
_journal_page_first 11946
_journal_page_last 11949
_journal_paper_doi 10.1021/jacs.5b08551
_journal_volume 137
_journal_year 2015
_chemical_formula_sum 'C20 H21 Br O5'
_chemical_formula_weight 421.28
_space_group_IT_number 19
_space_group_name_Hall 'P 2ac 2ab'
_space_group_name_H-M_alt 'P 21 21 21'
_symmetry_cell_setting orthorhombic
_symmetry_space_group_name_H-M 'P 21 21 21'
_atom_sites_solution_hydrogens geom
_atom_sites_solution_primary direct
_atom_sites_solution_secondary difmap
_audit_creation_method SHELXL-97
_cell_angle_alpha 90.00
_cell_angle_beta 90.00
_cell_angle_gamma 90.00
_cell_formula_units_Z 4
_cell_length_a 8.1977(19)
_cell_length_b 12.821(3)
_cell_length_c 17.153(4)
_cell_measurement_reflns_used 6488
_cell_measurement_temperature 153(2)
_cell_measurement_theta_max 31.466
_cell_measurement_theta_min 2.754
_cell_volume 1802.8(7)
_computing_cell_refinement 'CrystalClear (Rigaku Inc., 2008)'
_computing_data_collection 'CrystalClear (Rigaku Inc., 2008)'
_computing_data_reduction 'CrystalClear (Rigaku Inc., 2008)'
_computing_structure_refinement 'SHELXL-97 (Sheldrick, 1997)'
_computing_structure_solution 'SHELXS-97 (Sheldrick, 1990)'
_diffrn_ambient_temperature 153(2)
_diffrn_detector_area_resol_mean 28.5714
_diffrn_measured_fraction_theta_full 0.998
_diffrn_measured_fraction_theta_max 0.998
_diffrn_measurement_device_type AFC10/Saturn724+
_diffrn_measurement_method 'phi and omega scans'
_diffrn_radiation_monochromator graphite
_diffrn_radiation_source 'Rotating Anode'
_diffrn_radiation_type MoK\a
_diffrn_radiation_wavelength 0.71073
_diffrn_reflns_av_R_equivalents 0.0438
_diffrn_reflns_av_sigmaI/netI 0.0732
_diffrn_reflns_limit_h_max 12
_diffrn_reflns_limit_h_min -8
_diffrn_reflns_limit_k_max 18
_diffrn_reflns_limit_k_min -18
_diffrn_reflns_limit_l_max 22
_diffrn_reflns_limit_l_min -25
_diffrn_reflns_number 17990
_diffrn_reflns_theta_full 31.46
_diffrn_reflns_theta_max 31.46
_diffrn_reflns_theta_min 2.86
_diffrn_standards_decay_% 0
_diffrn_standards_interval_count 0
_diffrn_standards_interval_time 0
_diffrn_standards_number 0
_exptl_absorpt_coefficient_mu 2.309
_exptl_absorpt_correction_T_max 0.8933
_exptl_absorpt_correction_T_min 0.6188
_exptl_absorpt_correction_type Multi-scans
_exptl_crystal_colour Colorless
_exptl_crystal_density_diffrn 1.552
_exptl_crystal_density_method 'not measured'
_exptl_crystal_description Prism
_exptl_crystal_F_000 864
_exptl_crystal_size_max 0.23
_exptl_crystal_size_mid 0.20
_exptl_crystal_size_min 0.05
_refine_diff_density_max 0.966
_refine_diff_density_min -0.648
_refine_diff_density_rms 0.083
_refine_ls_abs_structure_details 'Flack H D (1983), Acta Cryst. A39, 876-881'
_refine_ls_abs_structure_Flack 0.017(7)
_refine_ls_extinction_method none
_refine_ls_goodness_of_fit_ref 1.000
_refine_ls_hydrogen_treatment mixed
_refine_ls_matrix_type full
_refine_ls_number_parameters 241
_refine_ls_number_reflns 5955
_refine_ls_number_restraints 0
_refine_ls_restrained_S_all 1.000
_refine_ls_R_factor_all 0.0565
_refine_ls_R_factor_gt 0.0382
_refine_ls_shift/su_max 0.001
_refine_ls_shift/su_mean 0.000
_refine_ls_structure_factor_coef Fsqd
_refine_ls_weighting_details 'calc w=1/[\s^2^(Fo^2^)+(0.0169P)^2^+0.0000P] where P=(Fo^2^+2Fc^2^)/3'
_refine_ls_weighting_scheme calc
_refine_ls_wR_factor_gt 0.0617
_refine_ls_wR_factor_ref 0.0678
_reflns_number_gt 4225
_reflns_number_total 5955
_reflns_threshold_expression >2sigma(I)
_cod_data_source_file ja5b08551_si_003.cif
_cod_data_source_block bo4091
_cod_depositor_comments
;
The following automatic conversions were performed:

data item '_symmetry_cell_setting' value 'Orthorhombic' was changed
to 'orthorhombic' in accordance with the
/home/saulius/struct/COD-crude-data/automatic-downloads/DataCite-retrospective/ACS/depositions/lib/dictionaries/cif_core.dic
dictionary named 'cif_core.dic' version 2.4.2 last updated on
2011-04-26.

Automatic conversion script
Id: cif_fix_values 6909 2019-04-08 15:41:33Z antanas 
;
_cod_original_cell_volume 1802.9(7)
_cod_original_sg_symbol_H-M P2(1)2(1)2(1)
_cod_database_code 4129583

loop_
_symmetry_equiv_pos_as_xyz
'x, y, z'
'-x+1/2, -y, z+1/2'
'-x, y+1/2, -z+1/2'
'x+1/2, -y+1/2, -z'

loop_
_atom_site_label
_atom_site_type_symbol
_atom_site_fract_x
_atom_site_fract_y
_atom_site_fract_z
_atom_site_U_iso_or_equiv
_atom_site_adp_type
_atom_site_occupancy
_atom_site_symmetry_multiplicity
_atom_site_calc_flag
_atom_site_refinement_flags
Br1 Br 0.58325(3) -0.026409(19) 0.418784(17) 0.03494(8) Uani 1 1 d .
O1 O 0.5085(2) 0.60955(13) 0.49947(9) 0.0254(4) Uani 1 1 d .
O2 O 0.29823(19) 0.54379(13) 0.33332(10) 0.0257(4) Uani 1 1 d .
O3 O 0.6286(3) 0.36821(14) 0.28280(10) 0.0288(5) Uani 1 1 d .
O4 O 0.85300(19) 0.48248(14) 0.36384(9) 0.0259(4) Uani 1 1 d .
O5 O 0.5610(2) 0.75280(13) 0.31827(10) 0.0309(4) Uani 1 1 d .
H5O H 0.4935 0.7939 0.2979 0.037 Uiso 1 1 calc R
C1 C 0.5730(3) 0.19052(17) 0.39289(14) 0.0249(5) Uani 1 1 d .
H1 H 0.5612 0.1702 0.3399 0.030 Uiso 1 1 calc R
C2 C 0.5871(3) 0.11617(17) 0.45084(15) 0.0251(5) Uani 1 1 d .
C3 C 0.5996(3) 0.14099(18) 0.52921(14) 0.0262(5) Uani 1 1 d .
H3 H 0.6064 0.0880 0.5678 0.031 Uiso 1 1 calc R
C4 C 0.6019(3) 0.24564(19) 0.54940(14) 0.0247(5) Uani 1 1 d .
C5 C 0.6033(4) 0.29964(19) 0.62810(14) 0.0279(6) Uani 1 1 d .
H5A H 0.7153 0.3032 0.6496 0.034 Uiso 1 1 calc R
H5B H 0.5319 0.2631 0.6658 0.034 Uiso 1 1 calc R
C6 C 0.5369(3) 0.41046(19) 0.60945(13) 0.0237(6) Uani 1 1 d .
H6 H 0.4151 0.4063 0.6082 0.028 Uiso 1 1 calc R
C7 C 0.5971(3) 0.43022(17) 0.52519(13) 0.0211(5) Uani 1 1 d .
H7 H 0.7124 0.4554 0.5273 0.025 Uiso 1 1 calc R
C8 C 0.5950(3) 0.32241(17) 0.49081(13) 0.0211(5) Uani 1 1 d .
C9 C 0.5765(3) 0.29693(16) 0.41361(14) 0.0196(4) Uani 1 1 d .
C10 C 0.5389(3) 0.38155(18) 0.35426(13) 0.0223(6) Uani 1 1 d .
H10 H 0.4209 0.3741 0.3407 0.027 Uiso 1 1 calc R
C11 C 0.5609(3) 0.49363(16) 0.38648(12) 0.0184(5) Uani 1 1 d .
C12 C 0.4994(3) 0.50280(17) 0.47270(13) 0.0204(5) Uani 1 1 d .
H12 H 0.3826 0.4804 0.4743 0.025 Uiso 1 1 calc R
C13 C 0.5817(3) 0.67841(16) 0.44364(13) 0.0236(5) Uani 1 1 d .
H13 H 0.5904 0.7497 0.4669 0.028 Uiso 1 1 calc R
C14 C 0.7523(3) 0.63957(17) 0.42281(17) 0.0269(5) Uani 1 1 d .
H14A H 0.8037 0.6875 0.3848 0.032 Uiso 1 1 calc R
H14B H 0.8213 0.6372 0.4701 0.032 Uiso 1 1 calc R
C15 C 0.7372(3) 0.5313(2) 0.38783(12) 0.0203(5) Uani 1 1 d .
C16 C 0.4675(3) 0.57207(18) 0.33605(14) 0.0193(5) Uani 1 1 d .
H16 H 0.5134 0.5719 0.2820 0.023 Uiso 1 1 calc R
C17 C 0.4778(3) 0.68409(19) 0.37053(14) 0.0229(6) Uani 1 1 d .
C18 C 0.2983(3) 0.7115(2) 0.38439(15) 0.0283(6) Uani 1 1 d .
H18A H 0.2666 0.6979 0.4391 0.034 Uiso 1 1 calc R
H18B H 0.2766 0.7856 0.3720 0.034 Uiso 1 1 calc R
C19 C 0.2080(3) 0.6397(2) 0.32891(16) 0.0294(6) Uani 1 1 d .
H19A H 0.0936 0.6295 0.3458 0.035 Uiso 1 1 calc R
H19B H 0.2086 0.6680 0.2752 0.035 Uiso 1 1 calc R
C20 C 0.5843(4) 0.49452(18) 0.66826(13) 0.0351(6) Uani 1 1 d .
H20A H 0.5448 0.4748 0.7201 0.042 Uiso 1 1 calc R
H20B H 0.5352 0.5611 0.6529 0.042 Uiso 1 1 calc R
H20C H 0.7033 0.5016 0.6695 0.042 Uiso 1 1 calc R
H3O H 0.724(3) 0.379(2) 0.2940(17) 0.050(11) Uiso 1 1 d .

loop_
_atom_site_aniso_label
_atom_site_aniso_U_11
_atom_site_aniso_U_22
_atom_site_aniso_U_33
_atom_site_aniso_U_23
_atom_site_aniso_U_13
_atom_site_aniso_U_12
Br1 0.03535(15) 0.01453(10) 0.05496(17) 0.00104(13) 0.00115(15) -0.00113(12)
O1 0.0414(11) 0.0158(8) 0.0190(8) -0.0023(7) 0.0041(8) 0.0002(8)
O2 0.0186(9) 0.0210(10) 0.0373(10) 0.0010(8) -0.0055(8) 0.0010(7)
O3 0.0397(14) 0.0256(10) 0.0210(9) -0.0044(8) 0.0039(9) 0.0008(9)
O4 0.0246(9) 0.0270(10) 0.0260(9) -0.0010(8) 0.0006(7) 0.0031(8)
O5 0.0375(11) 0.0208(9) 0.0343(10) 0.0116(8) -0.0010(9) -0.0038(9)
C1 0.0254(13) 0.0184(11) 0.0308(13) -0.0005(9) 0.0000(12) 0.0002(12)
C2 0.0232(13) 0.0133(10) 0.0388(14) 0.0031(9) 0.0040(13) 0.0008(11)
C3 0.0240(14) 0.0204(11) 0.0343(14) 0.0103(10) 0.0014(12) 0.0011(12)
C4 0.0217(13) 0.0258(12) 0.0268(13) 0.0073(10) 0.0007(11) 0.0006(12)
C5 0.0279(15) 0.0296(14) 0.0263(13) 0.0083(11) 0.0008(12) 0.0014(12)
C6 0.0281(15) 0.0209(12) 0.0222(12) 0.0038(10) -0.0005(10) -0.0015(10)
C7 0.0223(13) 0.0191(11) 0.0220(12) 0.0007(9) 0.0006(11) -0.0053(11)
C8 0.0230(13) 0.0166(11) 0.0238(12) 0.0038(9) 0.0014(12) -0.0013(11)
C9 0.0205(12) 0.0148(9) 0.0235(11) 0.0008(9) 0.0006(13) -0.0012(10)
C10 0.0271(15) 0.0188(12) 0.0210(12) -0.0009(10) -0.0003(10) -0.0009(10)
C11 0.0240(13) 0.0133(10) 0.0178(10) -0.0003(8) 0.0004(9) -0.0014(9)
C12 0.0262(13) 0.0178(12) 0.0174(11) -0.0011(9) 0.0001(10) -0.0020(10)
C13 0.0305(14) 0.0140(10) 0.0262(13) -0.0008(9) -0.0031(12) -0.0027(12)
C14 0.0282(13) 0.0193(11) 0.0331(14) 0.0027(12) -0.0062(13) -0.0034(10)
C15 0.0251(13) 0.0183(11) 0.0173(11) 0.0041(10) -0.0023(9) 0.0005(11)
C16 0.0209(13) 0.0180(11) 0.0191(12) 0.0012(9) -0.0003(10) -0.0001(10)
C17 0.0278(14) 0.0168(12) 0.0241(13) 0.0029(10) 0.0024(11) -0.0004(10)
C18 0.0287(15) 0.0268(14) 0.0295(15) 0.0001(11) -0.0006(12) 0.0037(12)
C19 0.0220(14) 0.0309(15) 0.0355(15) 0.0058(12) -0.0018(12) 0.0036(12)
C20 0.0513(17) 0.0333(16) 0.0209(12) 0.0004(10) -0.0014(14) -0.0044(15)

loop_
_atom_type_symbol
_atom_type_description
_atom_type_scat_dispersion_real
_atom_type_scat_dispersion_imag
_atom_type_scat_source
C C 0.0033 0.0016 'International Tables Vol C Tables 4.2.6.8 and 6.1.1.4'
H H 0.0000 0.0000 'International Tables Vol C Tables 4.2.6.8 and 6.1.1.4'
O O 0.0106 0.0060 'International Tables Vol C Tables 4.2.6.8 and 6.1.1.4'
Br Br -0.2901 2.4595 'International Tables Vol C Tables 4.2.6.8 and 6.1.1.4'

loop_
_geom_angle_atom_site_label_1
_geom_angle_atom_site_label_2
_geom_angle_atom_site_label_3
_geom_angle
C13 O1 C12 113.11(17)
C16 O2 C19 106.45(17)
C10 O3 H3O 106(2)
C17 O5 H5O 109.5
C2 C1 C9 119.0(2)
C2 C1 H1 120.5
C9 C1 H1 120.5
C1 C2 C3 123.1(2)
C1 C2 Br1 116.86(19)
C3 C2 Br1 120.04(17)
C2 C3 C4 117.8(2)
C2 C3 H3 121.1
C4 C3 H3 121.1
C3 C4 C8 119.9(2)
C3 C4 C5 131.6(2)
C8 C4 C5 108.4(2)
C4 C5 C6 103.37(18)
C4 C5 H5A 111.1
C6 C5 H5A 111.1
C4 C5 H5B 111.1
C6 C5 H5B 111.1
H5A C5 H5B 109.1
C20 C6 C7 114.9(2)
C20 C6 C5 114.8(2)
C7 C6 C5 103.29(19)
C20 C6 H6 107.8
C7 C6 H6 107.8
C5 C6 H6 107.8
C8 C7 C12 108.91(19)
C8 C7 C6 102.26(18)
C12 C7 C6 119.0(2)
C8 C7 H7 108.7
C12 C7 H7 108.7
C6 C7 H7 108.7
C9 C8 C4 121.8(2)
C9 C8 C7 126.8(2)
C4 C8 C7 111.2(2)
C8 C9 C1 118.4(2)
C8 C9 C10 119.9(2)
C1 C9 C10 121.2(2)
O3 C10 C9 112.5(2)
O3 C10 C11 110.75(19)
C9 C10 C11 113.54(18)
O3 C10 H10 106.5
C9 C10 H10 106.5
C11 C10 H10 106.5
C15 C11 C16 105.93(18)
C15 C11 C10 114.20(19)
C16 C11 C10 110.43(18)
C15 C11 C12 105.50(17)
C16 C11 C12 108.82(18)
C10 C11 C12 111.63(18)
O1 C12 C7 111.32(18)
O1 C12 C11 110.74(17)
C7 C12 C11 110.05(18)
O1 C12 H12 108.2
C7 C12 H12 108.2
C11 C12 H12 108.2
O1 C13 C17 110.3(2)
O1 C13 C14 109.79(19)
C17 C13 C14 109.6(2)
O1 C13 H13 109.0
C17 C13 H13 109.0
C14 C13 H13 109.0
C15 C14 C13 108.43(19)
C15 C14 H14A 110.0
C13 C14 H14A 110.0
C15 C14 H14B 110.0
C13 C14 H14B 110.0
H14A C14 H14B 108.4
O4 C15 C14 123.0(2)
O4 C15 C11 125.1(2)
C14 C15 C11 111.9(2)
O2 C16 C11 109.64(19)
O2 C16 C17 107.35(18)
C11 C16 C17 111.37(18)
O2 C16 H16 109.5
C11 C16 H16 109.5
C17 C16 H16 109.5
O5 C17 C13 106.26(19)
O5 C17 C18 114.5(2)
C13 C17 C18 114.9(2)
O5 C17 C16 110.9(2)
C13 C17 C16 107.47(18)
C18 C17 C16 102.64(19)
C19 C18 C17 103.4(2)
C19 C18 H18A 111.1
C17 C18 H18A 111.1
C19 C18 H18B 111.1
C17 C18 H18B 111.1
H18A C18 H18B 109.0
O2 C19 C18 103.6(2)
O2 C19 H19A 111.0
C18 C19 H19A 111.0
O2 C19 H19B 111.0
C18 C19 H19B 111.0
H19A C19 H19B 109.0
C6 C20 H20A 109.5
C6 C20 H20B 109.5
H20A C20 H20B 109.5
C6 C20 H20C 109.5
H20A C20 H20C 109.5
H20B C20 H20C 109.5

loop_
_geom_bond_atom_site_label_1
_geom_bond_atom_site_label_2
_geom_bond_distance
Br1 C2 1.909(2)
O1 C13 1.434(3)
O1 C12 1.446(3)
O2 C16 1.435(3)
O2 C19 1.437(3)
O3 C10 1.440(3)
O3 H3O 0.82(3)
O4 C15 1.210(3)
O5 C17 1.430(3)
O5 H5O 0.8400
C1 C2 1.382(3)
C1 C9 1.410(3)
C1 H1 0.9500
C2 C3 1.385(3)
C3 C4 1.386(3)
C3 H3 0.9500
C4 C8 1.408(3)
C4 C5 1.517(3)
C5 C6 1.555(3)
C5 H5A 0.9900
C5 H5B 0.9900
C6 C20 1.526(3)
C6 C7 1.548(3)
C6 H6 1.0000
C7 C8 1.503(3)
C7 C12 1.523(3)
C7 H7 1.0000
C8 C9 1.372(3)
C9 C10 1.519(3)
C10 C11 1.550(3)
C10 H10 1.0000
C11 C15 1.524(3)
C11 C16 1.532(3)
C11 C12 1.567(3)
C12 H12 1.0000
C13 C17 1.518(3)
C13 C14 1.527(4)
C13 H13 1.0000
C14 C15 1.517(3)
C14 H14A 0.9900
C14 H14B 0.9900
C16 C17 1.555(3)
C16 H16 1.0000
C17 C18 1.531(3)
C18 C19 1.517(3)
C18 H18A 0.9900
C18 H18B 0.9900
C19 H19A 0.9900
C19 H19B 0.9900
C20 H20A 0.9800
C20 H20B 0.9800
C20 H20C 0.9800

loop_
_geom_torsion_atom_site_label_1
_geom_torsion_atom_site_label_2
_geom_torsion_atom_site_label_3
_geom_torsion_atom_site_label_4
_geom_torsion
C9 C1 C2 C3 2.0(4)
C9 C1 C2 Br1 -179.49(19)
C1 C2 C3 C4 -1.6(4)
Br1 C2 C3 C4 180.0(2)
C2 C3 C4 C8 -1.3(4)
C2 C3 C4 C5 175.5(3)
C3 C4 C5 C6 -158.1(3)
C8 C4 C5 C6 18.9(3)
C4 C5 C6 C20 -157.4(2)
C4 C5 C6 C7 -31.6(3)
C20 C6 C7 C8 158.0(2)
C5 C6 C7 C8 32.2(3)
C20 C6 C7 C12 -82.0(3)
C5 C6 C7 C12 152.2(2)
C3 C4 C8 C9 3.8(4)
C5 C4 C8 C9 -173.7(3)
C3 C4 C8 C7 179.4(3)
C5 C4 C8 C7 1.9(3)
C12 C7 C8 C9 26.6(4)
C6 C7 C8 C9 153.4(3)
C12 C7 C8 C4 -148.7(2)
C6 C7 C8 C4 -21.9(3)
C4 C8 C9 C1 -3.3(4)
C7 C8 C9 C1 -178.2(2)
C4 C8 C9 C10 168.9(2)
C7 C8 C9 C10 -5.9(4)
C2 C1 C9 C8 0.5(4)
C2 C1 C9 C10 -171.7(2)
C8 C9 C10 O3 138.8(2)
C1 C9 C10 O3 -49.2(3)
C8 C9 C10 C11 12.1(3)
C1 C9 C10 C11 -175.9(2)
O3 C10 C11 C15 -47.3(3)
C9 C10 C11 C15 80.4(2)
O3 C10 C11 C16 72.0(3)
C9 C10 C11 C16 -160.4(2)
O3 C10 C11 C12 -166.82(18)
C9 C10 C11 C12 -39.2(3)
C13 O1 C12 C7 118.5(2)
C13 O1 C12 C11 -4.3(3)
C8 C7 C12 O1 -175.19(19)
C6 C7 C12 O1 68.3(3)
C8 C7 C12 C11 -52.0(3)
C6 C7 C12 C11 -168.52(19)
C15 C11 C12 O1 60.1(2)
C16 C11 C12 O1 -53.2(2)
C10 C11 C12 O1 -175.30(18)
C15 C11 C12 C7 -63.4(2)
C16 C11 C12 C7 -176.68(18)
C10 C11 C12 C7 61.2(2)
C12 O1 C13 C17 63.7(2)
C12 O1 C13 C14 -57.2(2)
O1 C13 C14 C15 60.4(3)
C17 C13 C14 C15 -60.9(3)
C13 C14 C15 O4 177.8(2)
C13 C14 C15 C11 -1.8(3)
C16 C11 C15 O4 -119.1(2)
C10 C11 C15 O4 2.7(3)
C12 C11 C15 O4 125.6(2)
C16 C11 C15 C14 60.5(2)
C10 C11 C15 C14 -177.73(19)
C12 C11 C15 C14 -54.8(2)
C19 O2 C16 C11 146.56(19)
C19 O2 C16 C17 25.4(2)
C15 C11 C16 O2 -178.48(18)
C10 C11 C16 O2 57.4(2)
C12 C11 C16 O2 -65.5(2)
C15 C11 C16 C17 -59.8(2)
C10 C11 C16 C17 176.04(19)
C12 C11 C16 C17 53.2(2)
O1 C13 C17 O5 -179.18(18)
C14 C13 C17 O5 -58.2(2)
O1 C13 C17 C18 53.1(3)
C14 C13 C17 C18 174.12(19)
O1 C13 C17 C16 -60.4(2)
C14 C13 C17 C16 60.6(2)
O2 C16 C17 O5 -123.3(2)
C11 C16 C17 O5 116.6(2)
O2 C16 C17 C13 120.9(2)
C11 C16 C17 C13 0.9(3)
O2 C16 C17 C18 -0.7(2)
C11 C16 C17 C18 -120.7(2)
O5 C17 C18 C19 97.6(2)
C13 C17 C18 C19 -139.0(2)
C16 C17 C18 C19 -22.6(3)
C16 O2 C19 C18 -40.2(2)
C17 C18 C19 O2 38.7(3)
